data_7218925
loop_
_publ_author_name
'Venkatesan, Perumal'
'Thamotharan, Subbiah'
'Kumar, Rajendran Ganesh'
'Ilangovan, Andivelu'

_publ_section_title
;
 Invariant and variable intermolecular interactions in functionalized
 malonic acid half-esters: X-ray, Hirshfeld surface and PIXEL energy
 analyses
;
_journal_issue 4
_journal_name_full CrystEngComm
_journal_page_first 904
_journal_paper_doi 10.1039/C4CE02125H
_journal_volume 17
_journal_year 2015
_chemical_formula_sum 'C13 H15 N O4'
_chemical_formula_weight 249.26
_chemical_name_systematic
;
  (2E)-2-(ethoxycarbonyl)-3-[(4-methylphenyl)amino]prop-2-enoic acid
;
_space_group_crystal_system triclinic
_space_group_IT_number 2
_space_group_name_Hall '-P 1'
_space_group_name_H-M_alt 'P -1'
_symmetry_space_group_name_Hall '-P 1'
_symmetry_space_group_name_H-M 'P -1'
_atom_sites_solution_hydrogens mixed
_audit_creation_method SHELXL-2014
_audit_update_record
;
2014-11-18 deposited with the CCDC.
2014-11-25 downloaded from the CCDC.
;
_cell_angle_alpha 93.415(2)
_cell_angle_beta 104.473(2)
_cell_angle_gamma 95.382(2)
_cell_formula_units_Z 2
_cell_length_a 6.8768(2)
_cell_length_b 7.5092(3)
_cell_length_c 12.8653(4)
_cell_measurement_reflns_used 2013
_cell_measurement_temperature 296(2)
_cell_measurement_theta_max 22.10
_cell_measurement_theta_min 2.73
_cell_volume 638.06(4)
_computing_cell_refinement 'Bruker SMART'
_computing_data_collection 'Bruker SMART'
_computing_data_reduction 'Bruker SAINT'
_computing_structure_refinement 'SHELXL-2014 (Sheldrick, 2014)'
_diffrn_ambient_temperature 296(2)
_diffrn_measured_fraction_theta_full 1.000
_diffrn_measured_fraction_theta_max 0.9000
_diffrn_radiation_type MoK\a
_diffrn_radiation_wavelength 0.71073
_diffrn_reflns_av_R_equivalents 0.0325
_diffrn_reflns_av_unetI/netI 0.0257
_diffrn_reflns_limit_h_max 7
_diffrn_reflns_limit_h_min -7
_diffrn_reflns_limit_k_max 8
_diffrn_reflns_limit_k_min -8
_diffrn_reflns_limit_l_max 14
_diffrn_reflns_limit_l_min -14
_diffrn_reflns_number 9589
_diffrn_reflns_theta_full 25.242
_diffrn_reflns_theta_max 24.321
_diffrn_reflns_theta_min 1.641
_exptl_absorpt_coefficient_mu 0.097
_exptl_crystal_colour COLORLESS
_exptl_crystal_density_diffrn 1.297
_exptl_crystal_description PRISM
_exptl_crystal_F_000 264
_exptl_crystal_size_max 0.40
_exptl_crystal_size_mid 0.30
_exptl_crystal_size_min 0.20
_refine_diff_density_max 0.151
_refine_diff_density_min -0.150
_refine_diff_density_rms 0.032
_refine_ls_extinction_method none
_refine_ls_goodness_of_fit_ref 1.022
_refine_ls_hydrogen_treatment constr
_refine_ls_matrix_type full
_refine_ls_number_parameters 165
_refine_ls_number_reflns 2078
_refine_ls_number_restraints 0
_refine_ls_restrained_S_all 1.022
_refine_ls_R_factor_all 0.0618
_refine_ls_R_factor_gt 0.0393
_refine_ls_shift/su_max 0.005
_refine_ls_shift/su_mean 0.000
_refine_ls_structure_factor_coef Fsqd
_refine_ls_weighting_details 'w=1/[\s^2^(Fo^2^)+(0.0520P)^2^+0.0895P] where P=(Fo^2^+2Fc^2^)/3'
_refine_ls_weighting_scheme calc
_refine_ls_wR_factor_gt 0.0961
_refine_ls_wR_factor_ref 0.1081
_reflns_Friedel_coverage 0.000
_reflns_number_gt 1479
_reflns_number_total 2078
_reflns_threshold_expression 'I > 2\s(I)'
_cod_data_source_file c4ce02125h2.cif
_cod_data_source_block MHE-2
_cod_depositor_comments 'Adding full bibliography for 7218923--7218927.cif.'
_cod_database_code 7218925
_shelx_space_group_comment
;
The symmetry employed for this shelxl refinement is uniquely defined
by the following loop, which should always be used as a source of
symmetry information in preference to the above space-group names.
They are only intended as comments.
;
_shelxl_version_number 2014-3

loop_
_space_group_symop_operation_xyz
'x, y, z'
'-x, -y, -z'

loop_
_atom_site_label
_atom_site_type_symbol
_atom_site_fract_x
_atom_site_fract_y
_atom_site_fract_z
_atom_site_U_iso_or_equiv
_atom_site_adp_type
_atom_site_occupancy
_atom_site_site_symmetry_order
_atom_site_calc_flag
_atom_site_refinement_flags_posn
_atom_site_refinement_flags_adp
O1 O 0.03080(18) 0.23504(18) 0.36411(10) 0.0623(4) Uani 1 1 d . .
H1O H -0.0790 0.1740 0.3842 0.093 Uiso 1 1 d R U
O2 O 0.31030(19) 0.40102(19) 0.45504(10) 0.0653(4) Uani 1 1 d . .
O3 O -0.22138(18) 0.12301(18) 0.46605(11) 0.0627(4) Uani 1 1 d . .
O4 O -0.15944(17) 0.19693(16) 0.64333(10) 0.0546(4) Uani 1 1 d . .
N1 N 0.3703(2) 0.49314(19) 0.66885(11) 0.0482(4) Uani 1 1 d . .
H1N H 0.4269 0.4999 0.6127 0.058 Uiso 1 1 d R U
C1 C 0.4748(3) 0.5801(2) 0.77127(14) 0.0466(5) Uani 1 1 d . .
C2 C 0.6836(3) 0.5967(3) 0.80064(15) 0.0567(5) Uani 1 1 d . .
H2 H 0.7539 0.5534 0.7532 0.068 Uiso 1 1 calc R U
C3 C 0.7872(3) 0.6777(3) 0.90052(16) 0.0645(6) Uani 1 1 d . .
H3 H 0.9277 0.6886 0.9192 0.077 Uiso 1 1 calc R U
C4 C 0.6897(3) 0.7432(3) 0.97373(15) 0.0613(6) Uani 1 1 d . .
C5 C 0.4808(3) 0.7265(3) 0.94198(16) 0.0666(6) Uani 1 1 d . .
H5 H 0.4104 0.7697 0.9893 0.080 Uiso 1 1 calc R U
C6 C 0.3742(3) 0.6474(3) 0.84199(16) 0.0597(5) Uani 1 1 d . .
H6 H 0.2338 0.6395 0.8224 0.072 Uiso 1 1 calc R U
C7 C 0.1923(2) 0.3946(2) 0.64955(14) 0.0456(5) Uani 1 1 d . .
H7 H 0.1367 0.3839 0.7081 0.055 Uiso 1 1 calc R U
C8 C 0.0804(2) 0.3065(2) 0.55357(14) 0.0435(4) Uani 1 1 d . .
C9 C 0.1495(3) 0.3182(2) 0.45621(15) 0.0485(5) Uani 1 1 d . .
C10 C -0.1114(3) 0.2017(2) 0.54916(15) 0.0474(5) Uani 1 1 d . .
C11 C -0.3549(3) 0.0971(3) 0.63912(16) 0.0584(5) Uani 1 1 d . .
H11A H -0.3629 -0.0233 0.6055 0.070 Uiso 1 1 calc R U
H11B H -0.4637 0.1568 0.5972 0.070 Uiso 1 1 calc R U
C12 C -0.3732(3) 0.0896(3) 0.75214(17) 0.0730(6) Uani 1 1 d . .
H12A H -0.2693 0.0246 0.7918 0.109 Uiso 1 1 calc R U
H12B H -0.5033 0.0300 0.7514 0.109 Uiso 1 1 calc R U
H12C H -0.3586 0.2094 0.7858 0.109 Uiso 1 1 calc R U
C13 C 0.8069(4) 0.8327(4) 1.08290(18) 0.0931(8) Uani 1 1 d . .
H13A H 0.9151 0.7642 1.1134 0.140 Uiso 1 1 calc R U
H13B H 0.7183 0.8388 1.1297 0.140 Uiso 1 1 calc R U
H13C H 0.8618 0.9519 1.0747 0.140 Uiso 1 1 calc R U

loop_
_atom_site_aniso_label
_atom_site_aniso_U_11
_atom_site_aniso_U_22
_atom_site_aniso_U_33
_atom_site_aniso_U_23
_atom_site_aniso_U_13
_atom_site_aniso_U_12
O1 0.0535(8) 0.0757(9) 0.0513(8) -0.0067(7) 0.0100(6) -0.0073(7)
O2 0.0508(8) 0.0816(10) 0.0604(9) -0.0030(7) 0.0183(6) -0.0134(7)
O3 0.0484(7) 0.0695(9) 0.0599(9) -0.0080(7) 0.0064(6) -0.0163(6)
O4 0.0463(7) 0.0552(8) 0.0581(8) 0.0031(6) 0.0128(6) -0.0139(6)
N1 0.0439(8) 0.0499(9) 0.0477(9) 0.0007(7) 0.0112(7) -0.0074(7)
C1 0.0468(10) 0.0446(10) 0.0441(11) 0.0041(8) 0.0083(8) -0.0069(8)
C2 0.0465(11) 0.0649(13) 0.0553(12) 0.0010(10) 0.0130(9) -0.0086(9)
C3 0.0490(11) 0.0760(15) 0.0591(13) 0.0051(11) 0.0040(10) -0.0130(10)
C4 0.0663(13) 0.0626(13) 0.0477(12) 0.0063(10) 0.0079(10) -0.0123(10)
C5 0.0682(13) 0.0759(15) 0.0538(13) -0.0052(11) 0.0198(10) -0.0066(11)
C6 0.0485(11) 0.0684(13) 0.0584(13) -0.0034(10) 0.0126(9) -0.0048(9)
C7 0.0411(9) 0.0415(10) 0.0529(11) 0.0064(8) 0.0112(8) -0.0014(8)
C8 0.0398(9) 0.0395(10) 0.0483(11) 0.0026(8) 0.0077(8) 0.0002(7)
C9 0.0422(10) 0.0483(11) 0.0518(12) 0.0003(9) 0.0082(9) 0.0016(8)
C10 0.0436(10) 0.0432(10) 0.0528(12) 0.0031(9) 0.0094(9) -0.0001(8)
C11 0.0424(10) 0.0562(12) 0.0740(14) 0.0009(10) 0.0176(9) -0.0110(9)
C12 0.0681(13) 0.0709(15) 0.0799(16) 0.0134(12) 0.0255(12) -0.0149(11)
C13 0.0938(17) 0.112(2) 0.0561(14) -0.0057(14) 0.0010(13) -0.0200(15)

loop_
_atom_type_symbol
_atom_type_description
_atom_type_scat_dispersion_real
_atom_type_scat_dispersion_imag
_atom_type_scat_source
C C 0.0033 0.0016 'International Tables Vol C Tables 4.2.6.8 and 6.1.1.4'
H H 0.0000 0.0000 'International Tables Vol C Tables 4.2.6.8 and 6.1.1.4'
N N 0.0061 0.0033 'International Tables Vol C Tables 4.2.6.8 and 6.1.1.4'
O O 0.0106 0.0060 'International Tables Vol C Tables 4.2.6.8 and 6.1.1.4'

loop_
_geom_angle_atom_site_label_1
_geom_angle_atom_site_label_2
_geom_angle_atom_site_label_3
_geom_angle
C9 O1 H1O 104.8
C10 O4 C11 115.28(14)
C7 N1 C1 123.85(15)
C7 N1 H1N 116.2
C1 N1 H1N 119.9
C6 C1 C2 119.21(17)
C6 C1 N1 121.84(16)
C2 C1 N1 118.95(16)
C3 C2 C1 119.65(19)
C3 C2 H2 120.2
C1 C2 H2 120.2
C2 C3 C4 122.27(19)
C2 C3 H3 118.9
C4 C3 H3 118.9
C3 C4 C5 116.92(18)
C3 C4 C13 121.3(2)
C5 C4 C13 121.8(2)
C6 C5 C4 121.8(2)
C6 C5 H5 119.1
C4 C5 H5 119.1
C1 C6 C5 120.15(18)
C1 C6 H6 119.9
C5 C6 H6 119.9
N1 C7 C8 127.84(17)
N1 C7 H7 116.1
C8 C7 H7 116.1
C7 C8 C9 120.85(15)
C7 C8 C10 119.59(16)
C9 C8 C10 119.55(15)
O2 C9 O1 119.01(17)
O2 C9 C8 122.67(16)
O1 C9 C8 118.31(15)
O3 C10 O4 121.91(16)
O3 C10 C8 123.24(17)
O4 C10 C8 114.86(15)
O4 C11 C12 107.78(15)
O4 C11 H11A 110.2
C12 C11 H11A 110.1
O4 C11 H11B 110.1
C12 C11 H11B 110.2
H11A C11 H11B 108.5
C11 C12 H12A 109.5
C11 C12 H12B 109.5
H12A C12 H12B 109.5
C11 C12 H12C 109.5
H12A C12 H12C 109.5
H12B C12 H12C 109.5
C4 C13 H13A 109.5
C4 C13 H13B 109.5
H13A C13 H13B 109.5
C4 C13 H13C 109.5
H13A C13 H13C 109.5
H13B C13 H13C 109.5

loop_
_geom_bond_atom_site_label_1
_geom_bond_atom_site_label_2
_geom_bond_distance
O1 C9 1.339(2)
O1 H1O 0.9452
O2 C9 1.2210(19)
O3 C10 1.225(2)
O4 C10 1.335(2)
O4 C11 1.4634(19)
N1 C7 1.3279(19)
N1 C1 1.420(2)
N1 H1N 0.9039
C1 C6 1.374(3)
C1 C2 1.382(2)
C2 C3 1.377(3)
C2 H2 0.9300
C3 C4 1.379(3)
C3 H3 0.9300
C4 C5 1.383(3)
C4 C13 1.515(3)
C5 C6 1.379(3)
C5 H5 0.9300
C6 H6 0.9300
C7 C8 1.373(2)
C7 H7 0.9300
C8 C9 1.451(2)
C8 C10 1.458(2)
C11 C12 1.494(3)
C11 H11A 0.9700
C11 H11B 0.9700
C12 H12A 0.9600
C12 H12B 0.9600
C12 H12C 0.9600
C13 H13A 0.9600
C13 H13B 0.9600
C13 H13C 0.9600

loop_
_geom_torsion_atom_site_label_1
_geom_torsion_atom_site_label_2
_geom_torsion_atom_site_label_3
_geom_torsion_atom_site_label_4
_geom_torsion
C7 N1 C1 C6 -33.3(3)
C7 N1 C1 C2 146.45(18)
C6 C1 C2 C3 0.9(3)
N1 C1 C2 C3 -178.77(17)
C1 C2 C3 C4 0.3(3)
C2 C3 C4 C5 -0.9(3)
C2 C3 C4 C13 -179.7(2)
C3 C4 C5 C6 0.3(3)
C13 C4 C5 C6 179.0(2)
C2 C1 C6 C5 -1.6(3)
N1 C1 C6 C5 178.15(17)
C4 C5 C6 C1 1.0(3)
C1 N1 C7 C8 179.75(17)
N1 C7 C8 C9 -1.8(3)
N1 C7 C8 C10 178.91(16)
C7 C8 C9 O2 2.1(3)
C10 C8 C9 O2 -178.64(17)
C7 C8 C9 O1 -177.58(16)
C10 C8 C9 O1 1.7(3)
C11 O4 C10 O3 -2.2(3)
C11 O4 C10 C8 178.02(15)
C7 C8 C10 O3 178.33(17)
C9 C8 C10 O3 -1.0(3)
C7 C8 C10 O4 -1.9(2)
C9 C8 C10 O4 178.84(16)
C10 O4 C11 C12 174.12(17)
